data_7218145
loop_
_publ_author_name
'Wang, Lei'
'Hu, Yanjing'
'Xu, Wenyan'
'pang, Yanyan'
'Liu, Faqian'
'Yang, Yu'

_publ_section_title
;
 Investigation of Hydrogen Bonding Patterns in A Series of Multi-component
 Molecular Solids Formed by Tetrabromoterephthalic Acid with Selected
 N-heterocycles
;
_journal_name_full 'RSC Adv.'
_journal_paper_doi 10.1039/C4RA08452G
_journal_year 2014
_chemical_formula_moiety '2(C8 H2 Br4 O4), Br4 C8 O4, 2(C5 H9 N2)'
_chemical_formula_sum 'C34 H22 Br12 N4 O12'
_chemical_formula_weight 1637.36
_chemical_name_systematic
;
 ?
;
_space_group_crystal_system triclinic
_space_group_IT_number 2
_space_group_name_Hall '-P 1'
_space_group_name_H-M_alt 'P -1'
_symmetry_space_group_name_Hall '-P 1'
_symmetry_space_group_name_H-M 'P -1'
_atom_sites_solution_hydrogens mixed
_audit_creation_date 2014-09-04
_audit_creation_method
;
Olex2 1.2
(compiled 2014.07.22 svn.r2960 for OlexSys, GUI svn.r4862)
;
_cell_angle_alpha 106.546(3)
_cell_angle_beta 106.524(4)
_cell_angle_gamma 100.289(4)
_cell_formula_units_Z 1
_cell_length_a 9.0669(4)
_cell_length_b 11.1569(4)
_cell_length_c 12.8684(4)
_cell_measurement_reflns_used 3545
_cell_measurement_temperature 293(2)
_cell_measurement_theta_max 28.4580
_cell_measurement_theta_min 2.4250
_cell_volume 1147.58(9)
_computing_cell_refinement
;
CrysAlisPro, Agilent Technologies,
Version 1.171.36.28 (release 01-02-2013 CrysAlis171 .NET)
(compiled Feb  1 2013,16:14:44)
;
_computing_data_collection
;
CrysAlisPro, Agilent Technologies,
Version 1.171.36.28 (release 01-02-2013 CrysAlis171 .NET)
(compiled Feb  1 2013,16:14:44)
;
_computing_data_reduction
;
CrysAlisPro, Agilent Technologies,
Version 1.171.36.28 (release 01-02-2013 CrysAlis171 .NET)
(compiled Feb  1 2013,16:14:44)
;
_computing_molecular_graphics 'Olex2 (Dolomanov et al., 2009)'
_computing_publication_material 'Olex2 (Dolomanov et al., 2009)'
_computing_structure_refinement 'ShelXL (Sheldrick, 2008)'
_diffrn_ambient_temperature 293(2)
_diffrn_measured_fraction_theta_full 0.999
_diffrn_measured_fraction_theta_max 1.000
_diffrn_measurement_device_type 'multiwire proportional'
_diffrn_measurement_method 'phi and omega scans'
_diffrn_radiation_monochromator graphite
_diffrn_radiation_type MoK\a
_diffrn_radiation_wavelength 0.71073
_diffrn_reflns_av_R_equivalents 0.0317
_diffrn_reflns_av_unetI/netI 0.0550
_diffrn_reflns_Laue_measured_fraction_full 0.999
_diffrn_reflns_Laue_measured_fraction_max 1.000
_diffrn_reflns_limit_h_max 10
_diffrn_reflns_limit_h_min -11
_diffrn_reflns_limit_k_max 11
_diffrn_reflns_limit_k_min -13
_diffrn_reflns_limit_l_max 15
_diffrn_reflns_limit_l_min -15
_diffrn_reflns_number 8458
_diffrn_reflns_point_group_measured_fraction_full 0.999
_diffrn_reflns_point_group_measured_fraction_max 1.000
_diffrn_reflns_theta_full 25.242
_diffrn_reflns_theta_max 25.999
_diffrn_reflns_theta_min 2.443
_exptl_absorpt_coefficient_mu 10.533
_exptl_absorpt_correction_T_max 1.0000
_exptl_absorpt_correction_T_min 0.5278
_exptl_absorpt_correction_type multi-scan
_exptl_absorpt_process_details
;
CrysAlisPro, Agilent Technologies,
Version 1.171.36.28 (release 01-02-2013 CrysAlis171 .NET)
(compiled Feb  1 2013,16:14:44)
SADABS v.2.10 (Bruker,2003) was used for absorption correction.
R(int) for selected reflections was 0.1079 before and 0.0236 after
correction. The Ratio of minimum to maximum transmission is 0.42976.
The \l/2 correction factor is 0.0015
;
_exptl_crystal_colour colourless
_exptl_crystal_density_diffrn 2.369
_exptl_crystal_density_method 'not measured'
_exptl_crystal_description block
_exptl_crystal_F_000 770
_exptl_crystal_size_max 0.26
_exptl_crystal_size_mid 0.20
_exptl_crystal_size_min 0.16
_refine_diff_density_max 0.491
_refine_diff_density_min -0.557
_refine_diff_density_rms 0.107
_refine_ls_extinction_method none
_refine_ls_goodness_of_fit_ref 1.018
_refine_ls_hydrogen_treatment constr
_refine_ls_matrix_type full
_refine_ls_number_parameters 282
_refine_ls_number_reflns 4508
_refine_ls_number_restraints 0
_refine_ls_restrained_S_all 1.018
_refine_ls_R_factor_all 0.0543
_refine_ls_R_factor_gt 0.0347
_refine_ls_shift/su_max 0.001
_refine_ls_shift/su_mean 0.000
_refine_ls_structure_factor_coef Fsqd
_refine_ls_weighting_details
;
 w=1/[\s^2^(Fo^2^)+(0.0164P)^2^]
 where P=(Fo^2^+2Fc^2^)/3
;
_refine_ls_weighting_scheme calc
_refine_ls_wR_factor_gt 0.0564
_refine_ls_wR_factor_ref 0.0631
_reflns_Friedel_coverage 0.000
_reflns_number_gt 3503
_reflns_number_total 4508
_reflns_threshold_expression 'I > 2\s(I)'
_cod_data_source_file c4ra08452g2.cif
_cod_data_source_block w1
_cod_original_cell_volume 1147.58(8)
_cod_database_code 7218145
_shelxl_version_number 2013-2
_shelx_space_group_comment
;
The symmetry employed for this shelxl refinement is uniquely defined
by the following loop, which should always be used as a source of
symmetry information in preference to the above space-group names.
They are only intended as comments.
;
_olex2_refinement_description
;
1. Fixed Uiso
 At 1.2 times of:
  All C(H) groups, All N(H) groups, All O(H) groups
 At 1.5 times of:
  All C(H,H,H) groups
2.a Riding coordinates:
 O6(H6), O3(H3), N1(H1), N2(H2)
2.b Aromatic/amide H refined with riding coordinates:
 C21(H21)
2.c Idealised Me refined as rotating group:
 C24(H24A,H24B,H24C), C27(H27A,H27B,H27C)
;
_olex2_submission_special_instructions 'No special instructions were received'

loop_
_space_group_symop_operation_xyz
'x, y, z'
'-x, -y, -z'

loop_
_atom_site_label
_atom_site_type_symbol
_atom_site_fract_x
_atom_site_fract_y
_atom_site_fract_z
_atom_site_U_iso_or_equiv
_atom_site_adp_type
_atom_site_occupancy
_atom_site_site_symmetry_order
_atom_site_calc_flag
_atom_site_refinement_flags_posn
Br3 Br 0.77649(6) 0.40714(5) 0.40692(4) 0.04242(14) Uani 1 1 d .
Br6 Br 0.40446(7) 0.21121(5) 0.30216(4) 0.04537(15) Uani 1 1 d .
O5 O 0.9240(4) 0.6499(4) 0.6784(2) 0.0566(10) Uani 1 1 d .
O6 O 0.8678(4) 0.7532(3) 0.5566(2) 0.0432(9) Uani 1 1 d .
H6 H 0.7928 0.7426 0.4982 0.052 Uiso 1 1 d R
C9 C 0.6571(5) 0.5809(4) 0.5462(3) 0.0266(10) Uani 1 1 d .
C14 C 0.4602(6) 0.3792(4) 0.4145(3) 0.0290(11) Uani 1 1 d .
C15 C 0.6167(5) 0.4596(4) 0.4597(3) 0.0276(10) Uani 1 1 d .
C26 C 0.8291(6) 0.6651(5) 0.6010(3) 0.0341(11) Uani 1 1 d .
Br4 Br 1.00544(7) 0.08616(5) -0.22175(3) 0.04382(15) Uani 1 1 d .
Br5 Br 1.26304(7) -0.06853(5) -0.11981(4) 0.04618(15) Uani 1 1 d .
O3 O 0.6485(4) 0.0655(3) -0.1637(2) 0.0411(9) Uani 1 1 d .
H3 H 0.5912 0.1103 -0.1831 0.049 Uiso 1 1 d R
O4 O 0.8197(4) 0.2591(3) -0.0431(2) 0.0401(8) Uani 1 1 d .
C6 C 0.8953(5) 0.0666(4) -0.0414(3) 0.0263(10) Uani 1 1 d .
C7 C 1.1113(5) -0.0288(4) -0.0518(3) 0.0286(10) Uani 1 1 d .
C10 C 0.7833(6) 0.1406(4) -0.0833(3) 0.0300(11) Uani 1 1 d .
C11 C 1.0039(5) 0.0360(4) -0.0941(3) 0.0284(11) Uani 1 1 d .
Br1 Br 0.83561(6) 0.07621(5) 0.45535(4) 0.04020(13) Uani 1 1 d .
Br2 Br 0.74781(6) 0.29038(4) 0.64981(3) 0.03799(13) Uani 1 1 d .
O1 O 0.5295(4) -0.1966(3) 0.22823(19) 0.0355(8) Uani 1 1 d .
O2 O 0.6466(4) -0.2674(3) 0.36465(19) 0.0352(8) Uani 1 1 d .
C2 C 0.6047(5) 0.1222(4) 0.5624(3) 0.0210(9) Uani 1 1 d .
C4 C 0.6432(5) 0.0320(4) 0.4826(3) 0.0213(9) Uani 1 1 d .
C8 C 0.5764(5) -0.1923(4) 0.3316(3) 0.0270(10) Uani 1 1 d .
C13 C 0.5370(5) -0.0908(4) 0.4194(3) 0.0199(9) Uani 1 1 d .
N1 N 0.5544(5) 0.4996(3) 0.1716(3) 0.0353(10) Uani 1 1 d .
H1 H 0.5704 0.5652 0.2324 0.042 Uiso 1 1 d R
N2 N 0.5972(5) 0.3625(4) 0.0404(3) 0.0421(11) Uani 1 1 d .
H2 H 0.6452 0.3217 -0.0006 0.050 Uiso 1 1 d R
C18 C 0.6686(6) 0.4675(4) 0.1346(3) 0.0365(12) Uani 1 1 d .
C20 C 0.4053(6) 0.4139(4) 0.0995(3) 0.0374(12) Uani 1 1 d .
C21 C 0.4355(7) 0.3278(4) 0.0175(4) 0.0431(13) Uani 1 1 d .
H21 H 0.3599 0.2569 -0.0442 0.052 Uiso 1 1 calc R
C24 C 0.8398(7) 0.5364(5) 0.1875(4) 0.0535(15) Uani 1 1 d .
H24A H 0.8597 0.6051 0.2591 0.080 Uiso 1 1 calc GR
H24B H 0.8724 0.5728 0.1357 0.080 Uiso 1 1 calc GR
H24C H 0.8996 0.4765 0.2026 0.080 Uiso 1 1 calc GR
C27 C 0.2528(7) 0.4259(5) 0.1162(4) 0.0575(16) Uani 1 1 d .
H27A H 0.2338 0.5051 0.1078 0.086 Uiso 1 1 calc GR
H27B H 0.2595 0.4274 0.1924 0.086 Uiso 1 1 calc GR
H27C H 0.1662 0.3529 0.0591 0.086 Uiso 1 1 calc GR

loop_
_atom_site_aniso_label
_atom_site_aniso_U_11
_atom_site_aniso_U_22
_atom_site_aniso_U_33
_atom_site_aniso_U_23
_atom_site_aniso_U_13
_atom_site_aniso_U_12
Br3 0.0321(3) 0.0551(3) 0.0522(3) 0.0230(2) 0.0232(2) 0.0213(3)
Br6 0.0439(4) 0.0331(3) 0.0467(3) 0.00213(19) 0.0121(2) 0.0076(2)
O5 0.029(2) 0.081(3) 0.0537(19) 0.0357(18) -0.0013(16) 0.008(2)
O6 0.027(2) 0.049(2) 0.0435(16) 0.0226(15) 0.0031(14) -0.0073(17)
C9 0.018(3) 0.029(2) 0.034(2) 0.0159(17) 0.0071(18) 0.003(2)
C14 0.028(3) 0.028(2) 0.029(2) 0.0099(17) 0.0065(19) 0.008(2)
C15 0.023(3) 0.031(3) 0.033(2) 0.0153(18) 0.0105(19) 0.011(2)
C26 0.021(3) 0.043(3) 0.039(2) 0.019(2) 0.010(2) 0.007(2)
Br4 0.0532(4) 0.0556(3) 0.0398(2) 0.0266(2) 0.0243(2) 0.0277(3)
Br5 0.0436(4) 0.0642(4) 0.0507(3) 0.0251(2) 0.0303(2) 0.0328(3)
O3 0.037(2) 0.0354(19) 0.0419(16) 0.0079(13) 0.0004(15) 0.0209(17)
O4 0.040(2) 0.0270(19) 0.0496(17) 0.0077(13) 0.0127(15) 0.0163(17)
C6 0.024(3) 0.025(2) 0.026(2) 0.0044(16) 0.0050(18) 0.010(2)
C7 0.026(3) 0.035(3) 0.026(2) 0.0062(17) 0.0114(18) 0.014(2)
C10 0.031(3) 0.039(3) 0.025(2) 0.0106(18) 0.013(2) 0.019(2)
C11 0.031(3) 0.032(3) 0.0233(19) 0.0071(16) 0.0110(18) 0.013(2)
Br1 0.0270(3) 0.0477(3) 0.0496(3) 0.0119(2) 0.0251(2) 0.0093(2)
Br2 0.0344(3) 0.0272(3) 0.0395(2) 0.00065(18) 0.0113(2) -0.0003(2)
O1 0.043(2) 0.048(2) 0.0203(14) 0.0080(12) 0.0117(13) 0.0308(17)
O2 0.045(2) 0.0342(18) 0.0282(14) 0.0082(12) 0.0092(13) 0.0259(17)
C2 0.020(3) 0.021(2) 0.0201(18) 0.0071(15) 0.0058(17) 0.0044(19)
C4 0.014(2) 0.028(2) 0.0281(19) 0.0125(16) 0.0118(17) 0.0091(19)
C8 0.024(3) 0.032(3) 0.025(2) 0.0072(17) 0.0103(18) 0.011(2)
C13 0.022(3) 0.025(2) 0.0168(17) 0.0083(15) 0.0082(16) 0.011(2)
N1 0.046(3) 0.028(2) 0.0268(18) 0.0009(15) 0.0135(18) 0.013(2)
N2 0.049(3) 0.032(2) 0.046(2) 0.0040(17) 0.025(2) 0.019(2)
C18 0.040(3) 0.036(3) 0.034(2) 0.0103(19) 0.014(2) 0.012(3)
C20 0.043(3) 0.037(3) 0.035(2) 0.012(2) 0.016(2) 0.017(3)
C21 0.044(4) 0.032(3) 0.046(3) 0.001(2) 0.018(2) 0.010(3)
C24 0.044(4) 0.049(3) 0.062(3) 0.019(2) 0.014(3) 0.011(3)
C27 0.050(4) 0.074(4) 0.050(3) 0.014(3) 0.023(3) 0.025(3)

loop_
_atom_type_symbol
_atom_type_description
_atom_type_scat_dispersion_real
_atom_type_scat_dispersion_imag
_atom_type_scat_source
C C 0.0030 0.0020 'International Tables Vol C Tables 4.2.6.8 and 6.1.1.4'
H H 0.0000 0.0000 'International Tables Vol C Tables 4.2.6.8 and 6.1.1.4'
Br Br -0.2900 2.4600 'International Tables Vol C Tables 4.2.6.8 and 6.1.1.4'
N N 0.0060 0.0030 'International Tables Vol C Tables 4.2.6.8 and 6.1.1.4'
O O 0.0110 0.0060 'International Tables Vol C Tables 4.2.6.8 and 6.1.1.4'

loop_
_geom_angle_atom_site_label_1
_geom_angle_atom_site_label_2
_geom_angle_atom_site_label_3
_geom_angle
_geom_angle_site_symmetry_1
_geom_angle_site_symmetry_3
C26 O6 H6 109.4 . .
C14 C9 C15 119.5(4) 2_666 .
C14 C9 C26 120.4(4) 2_666 .
C15 C9 C26 120.0(4) . .
C9 C14 Br6 118.6(3) 2_666 .
C9 C14 C15 120.7(4) 2_666 .
C15 C14 Br6 120.6(3) . .
C9 C15 Br3 119.0(3) . .
C14 C15 Br3 121.2(3) . .
C14 C15 C9 119.8(4) . .
O5 C26 O6 122.4(4) . .
O5 C26 C9 121.4(4) . .
O6 C26 C9 116.1(4) . .
C10 O3 H3 109.4 . .
C7 C6 C10 119.0(4) 2_755 .
C11 C6 C7 120.3(4) . 2_755
C11 C6 C10 120.8(4) . .
C6 C7 Br5 119.4(3) 2_755 .
C6 C7 C11 119.4(4) 2_755 .
C11 C7 Br5 121.2(3) . .
O3 C10 C6 113.1(4) . .
O4 C10 O3 125.5(4) . .
O4 C10 C6 121.4(4) . .
C6 C11 Br4 118.7(3) . .
C6 C11 C7 120.3(4) . .
C7 C11 Br4 121.0(3) . .
C4 C2 Br2 120.6(3) . .
C13 C2 Br2 118.5(3) 2_656 .
C13 C2 C4 120.9(4) 2_656 .
C2 C4 Br1 120.9(3) . .
C13 C4 Br1 119.3(3) . .
C13 C4 C2 119.8(4) . .
O1 C8 C13 117.1(3) . .
O2 C8 O1 124.1(3) . .
O2 C8 C13 118.7(3) . .
C2 C13 C4 119.3(3) 2_656 .
C2 C13 C8 119.7(4) 2_656 .
C4 C13 C8 121.0(4) . .
C18 N1 H1 124.4 . .
C18 N1 C20 111.1(3) . .
C20 N1 H1 124.4 . .
C18 N2 H2 125.0 . .
C18 N2 C21 110.0(4) . .
C21 N2 H2 125.0 . .
N1 C18 C24 126.5(4) . .
N2 C18 N1 106.3(4) . .
N2 C18 C24 127.2(5) . .
N1 C20 C27 124.1(4) . .
C21 C20 N1 104.6(5) . .
C21 C20 C27 131.3(5) . .
N2 C21 H21 126.0 . .
C20 C21 N2 107.9(4) . .
C20 C21 H21 126.0 . .
C18 C24 H24A 109.5 . .
C18 C24 H24B 109.5 . .
C18 C24 H24C 109.5 . .
H24A C24 H24B 109.5 . .
H24A C24 H24C 109.5 . .
H24B C24 H24C 109.5 . .
C20 C27 H27A 109.5 . .
C20 C27 H27B 109.5 . .
C20 C27 H27C 109.5 . .
H27A C27 H27B 109.5 . .
H27A C27 H27C 109.5 . .
H27B C27 H27C 109.5 . .

loop_
_geom_bond_atom_site_label_1
_geom_bond_atom_site_label_2
_geom_bond_distance
_geom_bond_site_symmetry_2
Br3 C15 1.881(4) .
Br6 C14 1.887(4) .
O5 C26 1.193(5) .
O6 H6 0.8199 .
O6 C26 1.313(5) .
C9 C14 1.391(6) 2_666
C9 C15 1.392(5) .
C9 C26 1.512(6) .
C14 C9 1.391(6) 2_666
C14 C15 1.391(6) .
Br4 C11 1.884(4) .
Br5 C7 1.880(4) .
O3 H3 0.8201 .
O3 C10 1.299(5) .
O4 C10 1.217(5) .
C6 C7 1.392(5) 2_755
C6 C10 1.499(5) .
C6 C11 1.384(6) .
C7 C6 1.392(5) 2_755
C7 C11 1.393(6) .
Br1 C4 1.884(4) .
Br2 C2 1.889(4) .
O1 C8 1.260(4) .
O2 C8 1.236(4) .
C2 C4 1.390(5) .
C2 C13 1.373(6) 2_656
C4 C13 1.383(5) .
C8 C13 1.527(5) .
C13 C2 1.373(6) 2_656
N1 H1 0.8600 .
N1 C18 1.320(6) .
N1 C20 1.387(6) .
N2 H2 0.8600 .
N2 C18 1.317(5) .
N2 C21 1.369(6) .
C18 C24 1.462(7) .
C20 C21 1.339(6) .
C20 C27 1.481(7) .
C21 H21 0.9300 .
C24 H24A 0.9600 .
C24 H24B 0.9600 .
C24 H24C 0.9600 .
C27 H27A 0.9600 .
C27 H27B 0.9600 .
C27 H27C 0.9600 .
